data_4107181
loop_
_publ_author_name
'Ourida Saidi'
'Jameel Marafie'
'Araminta E. W. Ledger'
'Po Man Liu'
'Mary F. Mahon'
'Gabriele Kociok-K\"ohn'
'Michael K. Whittlesey'
'Christopher G. Frost'

_publ_section_title
;
 Ruthenium-Catalyzed Meta Sulfonation of 2-Phenylpyridines
;
_journal_name_full 'Journal of the American Chemical Society'
_journal_page_first 19298
_journal_page_last 19301
_journal_paper_doi 10.1021/ja208286b
_journal_volume 133
_journal_year 2011
_chemical_formula_sum 'C21 H15 N O2 S'
_chemical_formula_weight 345.40
_chemical_name_systematic
;
 ?
;
_space_group_IT_number 14
_symmetry_cell_setting monoclinic
_symmetry_space_group_name_Hall '-P 2ybc'
_symmetry_space_group_name_H-M 'P 1 21/c 1'
_atom_sites_solution_hydrogens geom
_atom_sites_solution_primary direct
_atom_sites_solution_secondary difmap
_audit_creation_method SHELXL-97
_cell_angle_alpha 90.00
_cell_angle_beta 100.028(9)
_cell_angle_gamma 90.00
_cell_formula_units_Z 4
_cell_length_a 8.2970(12)
_cell_length_b 17.0030(19)
_cell_length_c 12.0990(16)
_cell_measurement_temperature 150(2)
_cell_volume 1680.8(4)
_computing_structure_refinement 'SHELXL-97 (Sheldrick, 1997)'
_diffrn_ambient_temperature 150(2)
_diffrn_measured_fraction_theta_full 0.717
_diffrn_measured_fraction_theta_max 0.717
_diffrn_radiation_monochromator graphite
_diffrn_radiation_source 'fine-focus sealed tube'
_diffrn_radiation_type MoK\a
_diffrn_radiation_wavelength 0.71073
_diffrn_reflns_av_R_equivalents 0.0367
_diffrn_reflns_av_sigmaI/netI 0.0591
_diffrn_reflns_limit_h_max 10
_diffrn_reflns_limit_h_min -10
_diffrn_reflns_limit_k_max 19
_diffrn_reflns_limit_k_min -18
_diffrn_reflns_limit_l_max 14
_diffrn_reflns_limit_l_min -13
_diffrn_reflns_number 4026
_diffrn_reflns_theta_full 27.46
_diffrn_reflns_theta_max 27.46
_diffrn_reflns_theta_min 5.13
_exptl_absorpt_coefficient_mu 0.206
_exptl_absorpt_correction_T_max 0.9737
_exptl_absorpt_correction_T_min 0.9038
_exptl_crystal_density_diffrn 1.365
_exptl_crystal_F_000 720
_exptl_crystal_size_max 0.50
_exptl_crystal_size_mid 0.40
_exptl_crystal_size_min 0.13
_refine_diff_density_max 0.854
_refine_diff_density_min -0.436
_refine_diff_density_rms 0.063
_refine_ls_extinction_method none
_refine_ls_goodness_of_fit_ref 1.041
_refine_ls_hydrogen_treatment mixed
_refine_ls_matrix_type full
_refine_ls_number_parameters 226
_refine_ls_number_reflns 2760
_refine_ls_number_restraints 0
_refine_ls_restrained_S_all 1.041
_refine_ls_R_factor_all 0.1046
_refine_ls_R_factor_gt 0.0739
_refine_ls_shift/su_max 0.000
_refine_ls_shift/su_mean 0.000
_refine_ls_structure_factor_coef Fsqd
_refine_ls_weighting_details 'calc w=1/[\s^2^(Fo^2^)+(0.0749P)^2^+3.6168P] where P=(Fo^2^+2Fc^2^)/3'
_refine_ls_weighting_scheme calc
_refine_ls_wR_factor_gt 0.1759
_refine_ls_wR_factor_ref 0.1977
_reflns_number_gt 2029
_reflns_number_total 2760
_reflns_threshold_expression >2sigma(I)
_cod_data_source_file ja208286b_si_003.cif
_cod_data_source_block shelxl
_cod_database_code 4107181

loop_
_symmetry_equiv_pos_as_xyz
'x, y, z'
'-x, y+1/2, -z+1/2'
'-x, -y, -z'
'x, -y-1/2, z-1/2'

loop_
_atom_site_label
_atom_site_type_symbol
_atom_site_fract_x
_atom_site_fract_y
_atom_site_fract_z
_atom_site_U_iso_or_equiv
_atom_site_adp_type
_atom_site_occupancy
_atom_site_symmetry_multiplicity
_atom_site_calc_flag
_atom_site_refinement_flags
S S 1.11487(13) 0.26740(6) 0.77299(9) 0.0367(3) Uani 1 1 d .
O1 O 1.1301(5) 0.2790(2) 0.8922(3) 0.0649(10) Uani 1 1 d .
O2 O 1.2191(4) 0.21008(17) 0.7333(3) 0.0482(8) Uani 1 1 d .
N N 0.8093(4) 0.05544(18) 0.4994(3) 0.0316(8) Uani 1 1 d .
C1 C 0.9092(5) 0.2422(2) 0.7198(4) 0.0329(9) Uani 1 1 d .
C2 C 0.8769(4) 0.1901(2) 0.6318(3) 0.0284(8) Uani 1 1 d .
H2 H 0.9641 0.1696 0.5991 0.034 Uiso 1 1 calc R
C3 C 0.7150(5) 0.1672(2) 0.5904(3) 0.0292(9) Uani 1 1 d .
C4 C 0.6828(4) 0.1048(2) 0.5027(3) 0.0283(9) Uani 1 1 d .
C5 C 0.7859(5) -0.0030(2) 0.4247(4) 0.0375(10) Uani 1 1 d .
H5 H 0.8742 -0.0382 0.4222 0.045 Uiso 1 1 calc R
C6 C 0.6424(5) -0.0156(2) 0.3511(4) 0.0383(10) Uani 1 1 d .
H6 H 0.6313 -0.0585 0.3001 0.046 Uiso 1 1 calc R
C7 C 0.5140(5) 0.0365(3) 0.3536(4) 0.0400(10) Uani 1 1 d .
H7 H 0.4134 0.0303 0.3032 0.048 Uiso 1 1 calc R
C8 C 0.5346(5) 0.0969(2) 0.4300(4) 0.0357(10) Uani 1 1 d .
H8 H 0.4481 0.1330 0.4330 0.043 Uiso 1 1 calc R
C9 C 0.5881(5) 0.2012(2) 0.6369(4) 0.0370(10) Uani 1 1 d .
H9 H 0.4776 0.1877 0.6083 0.044 Uiso 1 1 calc R
C10 C 0.6234(5) 0.2546(3) 0.7249(4) 0.0466(12) Uani 1 1 d .
H10 H 0.5364 0.2772 0.7559 0.056 Uiso 1 1 calc R
C11 C 0.7823(6) 0.2753(2) 0.7678(4) 0.0424(11) Uani 1 1 d .
H11 H 0.8058 0.3112 0.8286 0.051 Uiso 1 1 calc R
C12 C 1.1400(5) 0.3582(2) 0.7125(4) 0.0418(11) Uani 1 1 d .
C13 C 1.2008(6) 0.3638(3) 0.6178(4) 0.0489(12) Uani 1 1 d .
H13 H 1.2332 0.3180 0.5825 0.059 Uiso 1 1 calc R
C14 C 1.2170(6) 0.4426(3) 0.5682(4) 0.0450(11) Uani 1 1 d .
C15 C 1.2815(7) 0.4518(3) 0.4721(5) 0.0599(14) Uani 1 1 d .
H15 H 1.3144 0.4076 0.4334 0.072 Uiso 1 1 calc R
C16 C 1.2966(7) 0.5252(3) 0.4343(5) 0.0550(13) Uani 1 1 d .
H16 H 1.3447 0.5312 0.3690 0.066 Uiso 1 1 calc R
C17 C 1.2480(6) 0.5928(3) 0.4826(4) 0.0467(11) Uani 1 1 d .
H17 H 1.2624 0.6431 0.4515 0.056 Uiso 1 1 calc R
C18 C 1.1777(6) 0.5851(3) 0.5774(5) 0.0583(14) Uani 1 1 d .
H18 H 1.1406 0.6299 0.6125 0.070 Uiso 1 1 calc R
C19 C 1.1614(5) 0.5049(3) 0.6235(4) 0.0400(10) Uani 1 1 d .
C20 C 1.0943(6) 0.4974(3) 0.7232(5) 0.0520(13) Uani 1 1 d .
H20 H 1.0573 0.5425 0.7579 0.062 Uiso 1 1 calc R
C21 C 1.0840(6) 0.4253(3) 0.7679(4) 0.0451(11) Uani 1 1 d .
H21 H 1.0403 0.4188 0.8349 0.054 Uiso 1 1 calc R

loop_
_atom_site_aniso_label
_atom_site_aniso_U_11
_atom_site_aniso_U_22
_atom_site_aniso_U_33
_atom_site_aniso_U_23
_atom_site_aniso_U_13
_atom_site_aniso_U_12
S 0.0322(5) 0.0411(6) 0.0351(7) 0.0000(5) 0.0009(4) -0.0016(4)
O1 0.060(2) 0.097(3) 0.036(2) -0.0069(18) 0.0030(18) -0.0104(19)
O2 0.0311(16) 0.0377(16) 0.073(2) 0.0008(15) 0.0005(16) 0.0059(11)
N 0.0249(16) 0.0335(17) 0.036(2) -0.0008(15) 0.0045(14) 0.0009(12)
C1 0.030(2) 0.032(2) 0.039(3) 0.0006(18) 0.0106(18) -0.0013(14)
C2 0.0258(18) 0.0283(19) 0.032(2) 0.0080(17) 0.0068(16) 0.0025(14)
C3 0.0281(19) 0.0269(19) 0.034(2) 0.0055(17) 0.0101(17) 0.0023(14)
C4 0.0254(18) 0.0291(19) 0.032(2) 0.0100(16) 0.0086(16) -0.0018(13)
C5 0.031(2) 0.038(2) 0.044(3) -0.003(2) 0.0073(19) 0.0001(16)
C6 0.042(2) 0.041(2) 0.033(2) -0.0021(18) 0.0080(19) -0.0082(17)
C7 0.033(2) 0.052(3) 0.032(2) 0.005(2) -0.0034(18) -0.0064(18)
C8 0.0265(19) 0.041(2) 0.038(3) 0.0126(19) 0.0030(18) 0.0029(15)
C9 0.0223(18) 0.038(2) 0.054(3) 0.000(2) 0.0141(19) -0.0006(14)
C10 0.035(2) 0.047(3) 0.063(3) -0.012(2) 0.025(2) -0.0010(17)
C11 0.045(2) 0.041(2) 0.045(3) -0.012(2) 0.020(2) -0.0064(18)
C12 0.029(2) 0.041(2) 0.052(3) 0.002(2) -0.003(2) -0.0068(16)
C13 0.037(2) 0.056(3) 0.049(3) -0.001(2) -0.009(2) -0.0048(19)
C14 0.032(2) 0.051(3) 0.049(3) -0.016(2) -0.003(2) 0.0023(18)
C15 0.059(3) 0.068(4) 0.053(3) -0.007(3) 0.011(3) -0.005(3)
C16 0.053(3) 0.063(3) 0.045(3) 0.007(3) -0.002(3) -0.009(2)
C17 0.044(3) 0.050(3) 0.043(3) 0.007(2) -0.002(2) -0.011(2)
C18 0.041(3) 0.068(3) 0.060(4) -0.019(3) -0.006(3) -0.003(2)
C19 0.027(2) 0.057(3) 0.033(2) 0.001(2) -0.0008(18) -0.0076(17)
C20 0.048(3) 0.051(3) 0.058(3) -0.014(2) 0.012(3) -0.003(2)
C21 0.041(3) 0.047(3) 0.047(3) -0.009(2) 0.004(2) -0.0052(18)

loop_
_atom_type_symbol
_atom_type_description
_atom_type_scat_dispersion_real
_atom_type_scat_dispersion_imag
_atom_type_scat_source
C C 0.0033 0.0016 'International Tables Vol C Tables 4.2.6.8 and 6.1.1.4'
H H 0.0000 0.0000 'International Tables Vol C Tables 4.2.6.8 and 6.1.1.4'
N N 0.0061 0.0033 'International Tables Vol C Tables 4.2.6.8 and 6.1.1.4'
O O 0.0106 0.0060 'International Tables Vol C Tables 4.2.6.8 and 6.1.1.4'
S S 0.1246 0.1234 'International Tables Vol C Tables 4.2.6.8 and 6.1.1.4'

loop_
_geom_angle_atom_site_label_1
_geom_angle_atom_site_label_2
_geom_angle_atom_site_label_3
_geom_angle
O1 S O2 118.3(2)
O1 S C12 107.7(2)
O2 S C12 109.8(2)
O1 S C1 108.0(2)
O2 S C1 108.21(19)
C12 S C1 103.9(2)
C5 N C4 117.5(4)
C2 C1 C11 121.2(4)
C2 C1 S 118.9(3)
C11 C1 S 119.9(3)
C1 C2 C3 120.1(3)
C1 C2 H2 120.0
C3 C2 H2 120.0
C9 C3 C2 118.7(4)
C9 C3 C4 121.7(4)
C2 C3 C4 119.6(3)
N C4 C8 121.9(4)
N C4 C3 114.8(4)
C8 C4 C3 123.4(3)
N C5 C6 124.2(4)
N C5 H5 117.9
C6 C5 H5 117.9
C5 C6 C7 118.0(4)
C5 C6 H6 121.0
C7 C6 H6 121.0
C8 C7 C6 119.1(4)
C8 C7 H7 120.5
C6 C7 H7 120.5
C7 C8 C4 119.5(4)
C7 C8 H8 120.3
C4 C8 H8 120.3
C10 C9 C3 120.3(4)
C10 C9 H9 119.9
C3 C9 H9 119.9
C11 C10 C9 121.0(4)
C11 C10 H10 119.5
C9 C10 H10 119.5
C10 C11 C1 118.7(4)
C10 C11 H11 120.7
C1 C11 H11 120.7
C13 C12 C21 123.0(4)
C13 C12 S 121.1(4)
C21 C12 S 115.8(4)
C12 C13 C14 119.1(4)
C12 C13 H13 120.4
C14 C13 H13 120.4
C15 C14 C19 122.6(5)
C15 C14 C13 121.5(4)
C19 C14 C13 115.9(4)
C16 C15 C14 117.9(5)
C16 C15 H15 121.0
C14 C15 H15 121.0
C15 C16 C17 125.3(5)
C15 C16 H16 117.3
C17 C16 H16 117.3
C18 C17 C16 117.9(5)
C18 C17 H17 121.0
C16 C17 H17 121.0
C17 C18 C19 118.6(5)
C17 C18 H18 120.7
C19 C18 H18 120.7
C14 C19 C20 124.0(4)
C14 C19 C18 117.6(4)
C20 C19 C18 118.4(4)
C21 C20 C19 118.9(4)
C21 C20 H20 120.5
C19 C20 H20 120.5
C20 C21 C12 119.0(4)
C20 C21 H21 120.5
C12 C21 H21 120.5

loop_
_geom_bond_atom_site_label_1
_geom_bond_atom_site_label_2
_geom_bond_distance
S O1 1.439(4)
S O2 1.440(3)
S C12 1.737(4)
S C1 1.768(4)
N C5 1.335(6)
N C4 1.351(5)
C1 C2 1.375(6)
C1 C11 1.405(5)
C2 C3 1.404(5)
C2 H2 0.9500
C3 C9 1.403(5)
C3 C4 1.490(6)
C4 C8 1.388(6)
C5 C6 1.374(6)
C5 H5 0.9500
C6 C7 1.389(6)
C6 H6 0.9500
C7 C8 1.373(6)
C7 H7 0.9500
C8 H8 0.9500
C9 C10 1.391(7)
C9 H9 0.9500
C10 C11 1.376(7)
C10 H10 0.9500
C11 H11 0.9500
C12 C13 1.334(7)
C12 C21 1.440(6)
C13 C14 1.483(7)
C13 H13 0.9500
C14 C15 1.371(7)
C14 C19 1.376(6)
C15 C16 1.343(7)
C15 H15 0.9500
C16 C17 1.381(7)
C16 H16 0.9500
C17 C18 1.381(7)
C17 H17 0.9500
C18 C19 1.487(7)
C18 H18 0.9500
C19 C20 1.419(6)
C20 C21 1.350(7)
C20 H20 0.9500
C21 H21 0.9500

loop_
_cod_related_entry_id
_cod_related_entry_database
_cod_related_entry_code
1 ChemSpider 30660289
